data_7026905
loop_
_publ_author_name
'Safin, Damir A.'
'Babashkina, Maria G.'
'Bolte, Michael'
'Pape, Tania'
'Hahn, F. Ekkehardt'
'Verizhnikov, Maxim L.'
'Bashirov, Airat R.'
'Klein, Axel'

_publ_section_title
;
 Polynuclear and mixed-ligand mononuclear Cu(I) complexes with
 N-thiophosphorylated thioureas and 1,10-phenanthroline or PPh3.
;
_journal_issue 48
_journal_name_full 'Dalton transactions (Cambridge, England : 2003)'
_journal_page_first 11577
_journal_page_last 11586
_journal_paper_doi 10.1039/c0dt00866d
_journal_volume 39
_journal_year 2010
_chemical_formula_moiety 'C45 H72 Cu3 N6 O6 P3 S6'
_chemical_formula_sum 'C45 H72 Cu3 N6 O6 P3 S6'
_chemical_formula_weight 1268.98
_chemical_name_systematic ?
_space_group_IT_number 148
_symmetry_cell_setting trigonal
_symmetry_space_group_name_Hall '-R 3'
_symmetry_space_group_name_H-M 'R -3 :H'
_atom_sites_solution_hydrogens geom
_atom_sites_solution_primary direct
_atom_sites_solution_secondary difmap
_audit_creation_method SHELXL-97
_cell_angle_alpha 90.00
_cell_angle_beta 90.00
_cell_angle_gamma 120.00
_cell_formula_units_Z 6
_cell_length_a 17.9577(7)
_cell_length_b 17.9577(7)
_cell_length_c 32.1945(17)
_cell_measurement_reflns_used 15044
_cell_measurement_temperature 173(2)
_cell_measurement_theta_max 26.0
_cell_measurement_theta_min 3.6
_cell_volume 8991.1(7)
_computing_cell_refinement 'X-Area (Stoe & Cie, 2001)'
_computing_data_collection 'X-Area (Stoe & Cie, 2001)'
_computing_data_reduction 'X-Area (Stoe & Cie, 2001)'
_computing_molecular_graphics 'XP in SHELXTL-Plus (Sheldrick, 1991)'
_computing_publication_material SHELXL97
_computing_structure_refinement 'SHELXL97 (Sheldrick, 2008) '
_computing_structure_solution 'SHELXS97 (Sheldrick, 2008) '
_diffrn_ambient_temperature 173(2)
_diffrn_measured_fraction_theta_full 0.997
_diffrn_measured_fraction_theta_max 0.993
_diffrn_measurement_device_type 'STOE IPDS II two-circle-diffractometer'
_diffrn_measurement_method \w
_diffrn_radiation_monochromator graphite
_diffrn_radiation_source 'fine-focus sealed tube'
_diffrn_radiation_type MoK\a
_diffrn_radiation_wavelength 0.71073
_diffrn_reflns_av_R_equivalents 0.0498
_diffrn_reflns_av_sigmaI/netI 0.0314
_diffrn_reflns_limit_h_max 20
_diffrn_reflns_limit_h_min -21
_diffrn_reflns_limit_k_max 21
_diffrn_reflns_limit_k_min -21
_diffrn_reflns_limit_l_max 39
_diffrn_reflns_limit_l_min -32
_diffrn_reflns_number 16656
_diffrn_reflns_theta_full 25.00
_diffrn_reflns_theta_max 25.61
_diffrn_reflns_theta_min 3.52
_diffrn_standards_number 0
_exptl_absorpt_coefficient_mu 1.391
_exptl_absorpt_correction_T_max 0.7052
_exptl_absorpt_correction_T_min 0.6646
_exptl_absorpt_correction_type multi-scan
_exptl_absorpt_process_details 'MULABS (Spek, 2003; Blessing, 1995)'
_exptl_crystal_colour colourless
_exptl_crystal_density_diffrn 1.406
_exptl_crystal_density_method 'not measured'
_exptl_crystal_description block
_exptl_crystal_F_000 3960
_exptl_crystal_size_max 0.32
_exptl_crystal_size_mid 0.30
_exptl_crystal_size_min 0.27
_refine_diff_density_max 0.620
_refine_diff_density_min -0.465
_refine_diff_density_rms 0.059
_refine_ls_extinction_method none
_refine_ls_goodness_of_fit_ref 1.023
_refine_ls_hydrogen_treatment mixed
_refine_ls_matrix_type full
_refine_ls_number_parameters 214
_refine_ls_number_reflns 3745
_refine_ls_number_restraints 0
_refine_ls_restrained_S_all 1.023
_refine_ls_R_factor_all 0.0351
_refine_ls_R_factor_gt 0.0282
_refine_ls_shift/su_max 0.002
_refine_ls_shift/su_mean 0.000
_refine_ls_structure_factor_coef Fsqd
_refine_ls_weighting_details 'calc w=1/[\s^2^(Fo^2^)+(0.0487P)^2^+0.0000P] where P=(Fo^2^+2Fc^2^)/3'
_refine_ls_weighting_scheme calc
_refine_ls_wR_factor_gt 0.0725
_refine_ls_wR_factor_ref 0.0748
_reflns_number_gt 3247
_reflns_number_total 3745
_reflns_threshold_expression I>2\s(I)
_cod_data_source_file c0dt00866d.txt
_cod_data_source_block safin27
_cod_depositor_comments
;
The following automatic conversions were performed:

'_symmetry_cell_setting' value 'Trigonal' changed to 'trigonal'
according to /home/saulius/struct/CIF-dictionaries/cif_core.dic
dictionary named 'cif_core.dic' version 2.4.2 from 2011-04-26.

Automatic conversion script
Id: cif_fix_values 1891 2012-01-12 08:04:46Z andrius 
;
_cod_original_sg_symbol_H-M 'R -3'
_cod_database_code 7026905

loop_
_symmetry_equiv_pos_as_xyz
'x, y, z'
'-y, x-y, z'
'-x+y, -x, z'
'x+2/3, y+1/3, z+1/3'
'-y+2/3, x-y+1/3, z+1/3'
'-x+y+2/3, -x+1/3, z+1/3'
'x+1/3, y+2/3, z+2/3'
'-y+1/3, x-y+2/3, z+2/3'
'-x+y+1/3, -x+2/3, z+2/3'
'-x, -y, -z'
'y, -x+y, -z'
'x-y, x, -z'
'-x+2/3, -y+1/3, -z+1/3'
'y+2/3, -x+y+1/3, -z+1/3'
'x-y+2/3, x+1/3, -z+1/3'
'-x+1/3, -y+2/3, -z+2/3'
'y+1/3, -x+y+2/3, -z+2/3'
'x-y+1/3, x+2/3, -z+2/3'

loop_
_atom_site_label
_atom_site_type_symbol
_atom_site_fract_x
_atom_site_fract_y
_atom_site_fract_z
_atom_site_U_iso_or_equiv
_atom_site_adp_type
_atom_site_occupancy
_atom_site_symmetry_multiplicity
_atom_site_calc_flag
_atom_site_refinement_flags
Cu1 Cu 0.468779(14) 0.772484(15) 0.425221(8) 0.02271(9) Uani 1 1 d .
P1 P 0.64291(3) 0.78033(3) 0.430287(16) 0.01749(12) Uani 1 1 d .
S1 S 0.60295(3) 0.85424(3) 0.403349(18) 0.02574(13) Uani 1 1 d .
S2 S 0.43328(3) 0.63730(3) 0.439480(18) 0.02398(13) Uani 1 1 d .
N1 N 0.59682(10) 0.68110(10) 0.41707(5) 0.0207(3) Uani 1 1 d .
N2 N 0.49016(11) 0.54356(10) 0.40374(6) 0.0236(4) Uani 1 1 d .
H2 H 0.4374(17) 0.5061(16) 0.4091(8) 0.034(7) Uiso 1 1 d .
O1 O 0.74146(8) 0.81889(8) 0.42044(4) 0.0208(3) Uani 1 1 d .
O2 O 0.64198(9) 0.78289(8) 0.47884(4) 0.0242(3) Uani 1 1 d .
C1 C 0.51562(11) 0.62298(12) 0.41862(6) 0.0194(4) Uani 1 1 d .
C2 C 0.77432(13) 0.83831(14) 0.37789(7) 0.0262(4) Uani 1 1 d .
H2A H 0.7260 0.8255 0.3584 0.031 Uiso 1 1 calc R
C3 C 0.81185(15) 0.78221(17) 0.36737(8) 0.0370(5) Uani 1 1 d .
H3A H 0.7665 0.7217 0.3683 0.055 Uiso 1 1 calc R
H3B H 0.8568 0.7921 0.3875 0.055 Uiso 1 1 calc R
H3C H 0.8368 0.7963 0.3394 0.055 Uiso 1 1 calc R
C4 C 0.83932(18) 0.93287(16) 0.37639(10) 0.0515(7) Uani 1 1 d .
H4A H 0.8111 0.9660 0.3832 0.077 Uiso 1 1 calc R
H4B H 0.8640 0.9482 0.3484 0.077 Uiso 1 1 calc R
H4C H 0.8851 0.9459 0.3966 0.077 Uiso 1 1 calc R
C5 C 0.68203(15) 0.86482(14) 0.50192(7) 0.0332(5) Uani 1 1 d .
H5 H 0.7015 0.9134 0.4818 0.040 Uiso 1 1 calc R
C6 C 0.75880(19) 0.8726(2) 0.52436(10) 0.0570(8) Uani 1 1 d .
H6A H 0.8002 0.8739 0.5041 0.085 Uiso 1 1 calc R
H6B H 0.7405 0.8231 0.5429 0.085 Uiso 1 1 calc R
H6C H 0.7858 0.9257 0.5407 0.085 Uiso 1 1 calc R
C7 C 0.6143(2) 0.8633(2) 0.52961(11) 0.0721(11) Uani 1 1 d .
H7A H 0.5666 0.8581 0.5126 0.108 Uiso 1 1 calc R
H7B H 0.6389 0.9168 0.5457 0.108 Uiso 1 1 calc R
H7C H 0.5931 0.8142 0.5486 0.108 Uiso 1 1 calc R
C11 C 0.54847(12) 0.51295(12) 0.39467(7) 0.0217(4) Uani 1 1 d .
C12 C 0.54759(14) 0.45094(13) 0.42111(7) 0.0279(5) Uani 1 1 d .
C13 C 0.60775(16) 0.42473(14) 0.41349(8) 0.0353(5) Uani 1 1 d .
H13 H 0.6094 0.3831 0.4311 0.042 Uiso 1 1 calc R
C14 C 0.66441(15) 0.45835(15) 0.38091(9) 0.0381(6) Uani 1 1 d .
H14 H 0.7060 0.4411 0.3767 0.046 Uiso 1 1 calc R
C15 C 0.66145(14) 0.51671(14) 0.35435(8) 0.0325(5) Uani 1 1 d .
H15 H 0.7003 0.5384 0.3316 0.039 Uiso 1 1 calc R
C16 C 0.60241(12) 0.54453(12) 0.36021(7) 0.0240(4) Uani 1 1 d .
C17 C 0.48418(19) 0.41286(17) 0.45630(8) 0.0457(6) Uani 1 1 d .
H17A H 0.4864 0.4592 0.4733 0.069 Uiso 1 1 calc R
H17B H 0.4988 0.3770 0.4735 0.069 Uiso 1 1 calc R
H17C H 0.4261 0.3776 0.4450 0.069 Uiso 1 1 calc R
C18 C 0.59636(15) 0.60335(14) 0.32904(7) 0.0330(5) Uani 1 1 d .
H18A H 0.6258 0.6623 0.3398 0.050 Uiso 1 1 calc R
H18B H 0.5358 0.5849 0.3239 0.050 Uiso 1 1 calc R
H18C H 0.6236 0.6013 0.3030 0.050 Uiso 1 1 calc R

loop_
_atom_site_aniso_label
_atom_site_aniso_U_11
_atom_site_aniso_U_22
_atom_site_aniso_U_33
_atom_site_aniso_U_23
_atom_site_aniso_U_13
_atom_site_aniso_U_12
Cu1 0.01762(13) 0.01978(14) 0.03429(16) -0.00094(10) -0.00125(10) 0.01201(10)
P1 0.0134(2) 0.0144(2) 0.0241(3) -0.00126(18) -0.00005(18) 0.00642(19)
S1 0.0207(2) 0.0215(2) 0.0379(3) 0.0079(2) 0.0048(2) 0.0127(2)
S2 0.0137(2) 0.0156(2) 0.0427(3) -0.0024(2) 0.0010(2) 0.00738(18)
N1 0.0153(8) 0.0169(8) 0.0309(9) -0.0048(7) -0.0032(7) 0.0089(6)
N2 0.0140(8) 0.0146(8) 0.0414(11) -0.0040(7) -0.0009(7) 0.0065(7)
O1 0.0134(6) 0.0205(6) 0.0257(8) 0.0006(5) -0.0007(5) 0.0063(5)
O2 0.0250(7) 0.0187(7) 0.0243(8) -0.0029(6) 0.0003(6) 0.0075(6)
C1 0.0166(9) 0.0184(9) 0.0266(11) -0.0009(8) -0.0034(7) 0.0113(8)
C2 0.0202(10) 0.0322(11) 0.0276(11) 0.0054(9) 0.0036(8) 0.0143(9)
C3 0.0354(12) 0.0559(15) 0.0327(13) -0.0044(11) 0.0001(10) 0.0325(12)
C4 0.0416(15) 0.0337(13) 0.069(2) 0.0184(13) 0.0197(14) 0.0110(12)
C5 0.0387(12) 0.0258(11) 0.0299(12) -0.0119(9) -0.0021(10) 0.0122(10)
C6 0.0559(18) 0.0580(18) 0.0526(18) -0.0274(15) -0.0254(14) 0.0252(15)
C7 0.063(2) 0.077(2) 0.075(2) -0.0397(19) 0.0095(17) 0.0335(18)
C11 0.0188(9) 0.0144(9) 0.0340(12) -0.0080(8) -0.0064(8) 0.0098(7)
C12 0.0308(11) 0.0193(10) 0.0337(12) -0.0066(8) -0.0080(9) 0.0126(9)
C13 0.0436(13) 0.0266(11) 0.0463(15) -0.0077(10) -0.0160(11) 0.0254(11)
C14 0.0313(12) 0.0328(12) 0.0610(17) -0.0136(11) -0.0108(11) 0.0241(10)
C15 0.0224(10) 0.0287(11) 0.0464(15) -0.0096(10) 0.0007(9) 0.0129(9)
C16 0.0183(9) 0.0161(9) 0.0351(12) -0.0051(8) -0.0045(8) 0.0068(8)
C17 0.0647(18) 0.0381(14) 0.0375(15) 0.0050(11) 0.0037(12) 0.0280(13)
C18 0.0326(12) 0.0275(11) 0.0360(13) 0.0019(9) -0.0003(10) 0.0129(10)

loop_
_atom_type_symbol
_atom_type_description
_atom_type_scat_dispersion_real
_atom_type_scat_dispersion_imag
_atom_type_scat_source
C C 0.0033 0.0016 'International Tables Vol C Tables 4.2.6.8 and 6.1.1.4'
H H 0.0000 0.0000 'International Tables Vol C Tables 4.2.6.8 and 6.1.1.4'
Cu Cu 0.3201 1.2651 'International Tables Vol C Tables 4.2.6.8 and 6.1.1.4'
N N 0.0061 0.0033 'International Tables Vol C Tables 4.2.6.8 and 6.1.1.4'
O O 0.0106 0.0060 'International Tables Vol C Tables 4.2.6.8 and 6.1.1.4'
P P 0.1023 0.0942 'International Tables Vol C Tables 4.2.6.8 and 6.1.1.4'
S S 0.1246 0.1234 'International Tables Vol C Tables 4.2.6.8 and 6.1.1.4'

loop_
_geom_angle_atom_site_label_1
_geom_angle_atom_site_label_2
_geom_angle_atom_site_label_3
_geom_angle
_geom_angle_site_symmetry_1
_geom_angle_site_symmetry_3
S2 Cu1 S1 134.34(2) 2_665 .
S2 Cu1 S2 111.30(2) 2_665 .
S1 Cu1 S2 114.269(19) . .
O2 P1 O1 102.36(8) . .
O2 P1 N1 106.92(8) . .
O1 P1 N1 106.09(8) . .
O2 P1 S1 113.72(6) . .
O1 P1 S1 108.57(6) . .
N1 P1 S1 117.83(7) . .
P1 S1 Cu1 93.13(2) . .
C1 S2 Cu1 113.43(7) . 3_565
C1 S2 Cu1 106.12(7) . .
Cu1 S2 Cu1 120.27(2) 3_565 .
C1 N1 P1 129.04(14) . .
C1 N2 C11 123.40(16) . .
C1 N2 H2 114.4(17) . .
C11 N2 H2 118.0(17) . .
C2 O1 P1 121.55(12) . .
C5 O2 P1 121.71(14) . .
N1 C1 N2 119.03(17) . .
N1 C1 S2 125.78(15) . .
N2 C1 S2 115.18(13) . .
O1 C2 C3 108.27(17) . .
O1 C2 C4 106.95(19) . .
C3 C2 C4 113.2(2) . .
O1 C2 H2A 109.4 . .
C3 C2 H2A 109.4 . .
C4 C2 H2A 109.4 . .
C2 C3 H3A 109.5 . .
C2 C3 H3B 109.5 . .
H3A C3 H3B 109.5 . .
C2 C3 H3C 109.5 . .
H3A C3 H3C 109.5 . .
H3B C3 H3C 109.5 . .
C2 C4 H4A 109.5 . .
C2 C4 H4B 109.5 . .
H4A C4 H4B 109.5 . .
C2 C4 H4C 109.5 . .
H4A C4 H4C 109.5 . .
H4B C4 H4C 109.5 . .
O2 C5 C7 107.2(2) . .
O2 C5 C6 107.58(19) . .
C7 C5 C6 114.6(3) . .
O2 C5 H5 109.1 . .
C7 C5 H5 109.1 . .
C6 C5 H5 109.1 . .
C5 C6 H6A 109.5 . .
C5 C6 H6B 109.5 . .
H6A C6 H6B 109.5 . .
C5 C6 H6C 109.5 . .
H6A C6 H6C 109.5 . .
H6B C6 H6C 109.5 . .
C5 C7 H7A 109.5 . .
C5 C7 H7B 109.5 . .
H7A C7 H7B 109.5 . .
C5 C7 H7C 109.5 . .
H7A C7 H7C 109.5 . .
H7B C7 H7C 109.5 . .
C16 C11 C12 122.59(18) . .
C16 C11 N2 119.87(18) . .
C12 C11 N2 117.54(19) . .
C11 C12 C13 117.3(2) . .
C11 C12 C17 121.7(2) . .
C13 C12 C17 121.0(2) . .
C14 C13 C12 120.9(2) . .
C14 C13 H13 119.6 . .
C12 C13 H13 119.6 . .
C13 C14 C15 120.5(2) . .
C13 C14 H14 119.7 . .
C15 C14 H14 119.7 . .
C14 C15 C16 121.1(2) . .
C14 C15 H15 119.5 . .
C16 C15 H15 119.5 . .
C15 C16 C11 117.4(2) . .
C15 C16 C18 119.9(2) . .
C11 C16 C18 122.61(18) . .
C12 C17 H17A 109.5 . .
C12 C17 H17B 109.5 . .
H17A C17 H17B 109.5 . .
C12 C17 H17C 109.5 . .
H17A C17 H17C 109.5 . .
H17B C17 H17C 109.5 . .
C16 C18 H18A 109.5 . .
C16 C18 H18B 109.5 . .
H18A C18 H18B 109.5 . .
C16 C18 H18C 109.5 . .
H18A C18 H18C 109.5 . .
H18B C18 H18C 109.5 . .

loop_
_geom_bond_atom_site_label_1
_geom_bond_atom_site_label_2
_geom_bond_distance
_geom_bond_site_symmetry_2
Cu1 S2 2.1957(5) 2_665
Cu1 S1 2.2180(5) .
Cu1 S2 2.2277(5) .
P1 O2 1.5642(15) .
P1 O1 1.5768(13) .
P1 N1 1.6021(16) .
P1 S1 1.9952(7) .
S2 C1 1.7560(19) .
S2 Cu1 2.1958(5) 3_565
N1 C1 1.302(2) .
N2 C1 1.349(3) .
N2 C11 1.435(2) .
N2 H2 0.86(3) .
O1 C2 1.463(3) .
O2 C5 1.475(2) .
C2 C3 1.504(3) .
C2 C4 1.505(3) .
C2 H2A 1.0000 .
C3 H3A 0.9800 .
C3 H3B 0.9800 .
C3 H3C 0.9800 .
C4 H4A 0.9800 .
C4 H4B 0.9800 .
C4 H4C 0.9800 .
C5 C7 1.498(4) .
C5 C6 1.500(4) .
C5 H5 1.0000 .
C6 H6A 0.9800 .
C6 H6B 0.9800 .
C6 H6C 0.9800 .
C7 H7A 0.9800 .
C7 H7B 0.9800 .
C7 H7C 0.9800 .
C11 C16 1.393(3) .
C11 C12 1.395(3) .
C12 C13 1.399(3) .
C12 C17 1.506(3) .
C13 C14 1.373(4) .
C13 H13 0.9500 .
C14 C15 1.374(4) .
C14 H14 0.9500 .
C15 C16 1.392(3) .
C15 H15 0.9500 .
C16 C18 1.500(3) .
C17 H17A 0.9800 .
C17 H17B 0.9800 .
C17 H17C 0.9800 .
C18 H18A 0.9800 .
C18 H18B 0.9800 .
C18 H18C 0.9800 .

loop_
_geom_hbond_atom_site_label_D
_geom_hbond_atom_site_label_H
_geom_hbond_atom_site_label_A
_geom_hbond_distance_DH
_geom_hbond_distance_HA
_geom_hbond_distance_DA
_geom_hbond_angle_DHA
_geom_hbond_site_symmetry_A
N2 H2 S1 0.86(3) 2.92(3) 3.7465(17) 163(2) 3_565

loop_
_geom_torsion_atom_site_label_1
_geom_torsion_atom_site_label_2
_geom_torsion_atom_site_label_3
_geom_torsion_atom_site_label_4
_geom_torsion
_geom_torsion_site_symmetry_1
_geom_torsion_site_symmetry_4
O2 P1 S1 Cu1 -67.91(6) . .
O1 P1 S1 Cu1 178.87(6) . .
N1 P1 S1 Cu1 58.34(8) . .
S2 Cu1 S1 P1 152.57(3) 2_665 .
S2 Cu1 S1 P1 -23.50(3) . .
S2 Cu1 S2 C1 170.26(7) 2_665 .
S1 Cu1 S2 C1 -12.76(7) . .
S2 Cu1 S2 Cu1 39.88(5) 2_665 3_565
S1 Cu1 S2 Cu1 -143.14(3) . 3_565
O2 P1 N1 C1 72.6(2) . .
O1 P1 N1 C1 -178.70(18) . .
S1 P1 N1 C1 -56.9(2) . .
O2 P1 O1 C2 -172.67(13) . .
N1 P1 O1 C2 75.41(15) . .
S1 P1 O1 C2 -52.14(14) . .
O1 P1 O2 C5 66.62(16) . .
N1 P1 O2 C5 177.92(15) . .
S1 P1 O2 C5 -50.27(16) . .
P1 N1 C1 N2 176.60(16) . .
P1 N1 C1 S2 -4.4(3) . .
C11 N2 C1 N1 14.4(3) . .
C11 N2 C1 S2 -164.71(16) . .
Cu1 S2 C1 N1 169.09(16) 3_565 .
Cu1 S2 C1 N1 34.9(2) . .
Cu1 S2 C1 N2 -11.91(18) 3_565 .
Cu1 S2 C1 N2 -146.10(14) . .
P1 O1 C2 C3 -117.00(17) . .
P1 O1 C2 C4 120.70(17) . .
P1 O2 C5 C7 124.4(2) . .
P1 O2 C5 C6 -111.9(2) . .
C1 N2 C11 C16 -72.3(3) . .
C1 N2 C11 C12 108.5(2) . .
C16 C11 C12 C13 4.2(3) . .
N2 C11 C12 C13 -176.61(18) . .
C16 C11 C12 C17 -175.3(2) . .
N2 C11 C12 C17 3.9(3) . .
C11 C12 C13 C14 -0.8(3) . .
C17 C12 C13 C14 178.8(2) . .
C12 C13 C14 C15 -1.9(4) . .
C13 C14 C15 C16 1.3(3) . .
C14 C15 C16 C11 1.9(3) . .
C14 C15 C16 C18 -175.6(2) . .
C12 C11 C16 C15 -4.7(3) . .
N2 C11 C16 C15 176.06(18) . .
C12 C11 C16 C18 172.7(2) . .
N2 C11 C16 C18 -6.5(3) . .
